data_7237523
loop_
_publ_author_name
'Li, Zhuang'
'Liang, Fei'
'Guo, Yangwu'
'Lin, Zheshuai'
'Yao, Jiyong'
'Zhang, Guochun'
'Yin, Wenlong'
'Wu, Yicheng'
'Chen, Chuangtian'

_publ_section_title
;
 Ba2M(C3N3O3)2 (M = Mg, Ca): potential UV birefringent materials with
 strengthened optical anisotropy originating from the (C3N3O3)3&#x2212;
 group
;
_journal_issue 47
_journal_name_full 'Journal of Materials Chemistry C'
_journal_page_first 12879
_journal_paper_doi 10.1039/C8TC04710C
_journal_volume 6
_journal_year 2018
_chemical_formula_moiety '0.33(Ba6 C18 Ca3 N18 O18)'
_chemical_formula_sum 'C6 Ba2 Ca N6 O6'
_chemical_formula_weight 566.84
_space_group_crystal_system trigonal
_space_group_IT_number 148
_space_group_name_Hall '-R 3'
_space_group_name_H-M_alt 'R -3 :H'
_symmetry_Int_Tables_number 148
_atom_sites_solution_primary direct
_audit_creation_date 2018-07-09
_audit_creation_method
;
Olex2 1.2
(compiled 2017.08.10 svn.r3458 for OlexSys, GUI svn.r5381)
;
_audit_update_record
;
2018-07-19 deposited with the CCDC.
2018-10-18 downloaded from the CCDC.
;
_cell_angle_alpha 90
_cell_angle_beta 90
_cell_angle_gamma 120
_cell_formula_units_Z 3
_cell_length_a 7.0610(6)
_cell_length_b 7.0610(6)
_cell_length_c 17.976(2)
_cell_measurement_reflns_used 5710
_cell_measurement_temperature 153(2)
_cell_measurement_theta_max 31.037
_cell_measurement_theta_min 3.578
_cell_volume 776.17(13)
_computing_molecular_graphics 'Olex2 (Dolomanov et al., 2009)'
_computing_publication_material 'Olex2 (Dolomanov et al., 2009)'
_computing_structure_refinement 'olex2.refine (Bourhis et al., 2015)'
_computing_structure_solution 'ShelXS (Sheldrick, 2008)'
_diffrn_ambient_temperature 153(2)
_diffrn_measured_fraction_theta_full 1.0000
_diffrn_measured_fraction_theta_max 1.0000
_diffrn_measurement_device_type 'Bruker APEX-II CCD'
_diffrn_measurement_method '\f and \w scans'
_diffrn_radiation_monochromator graphite
_diffrn_radiation_type 'Mo K\a'
_diffrn_radiation_wavelength 0.71073
_diffrn_reflns_av_R_equivalents 0.0290
_diffrn_reflns_av_unetI/netI 0.0151
_diffrn_reflns_limit_h_max 8
_diffrn_reflns_limit_h_min -8
_diffrn_reflns_limit_k_max 8
_diffrn_reflns_limit_k_min -8
_diffrn_reflns_limit_l_max 22
_diffrn_reflns_limit_l_min -21
_diffrn_reflns_number 2433
_diffrn_reflns_theta_full 26.2787
_diffrn_reflns_theta_max 26.28
_diffrn_reflns_theta_min 3.40
_diffrn_standards_number 0
_exptl_absorpt_coefficient_mu 8.104
_exptl_absorpt_correction_T_max 1.0000
_exptl_absorpt_correction_T_min 0.3215
_exptl_absorpt_correction_type multi-scan
_exptl_crystal_colour colourless
_exptl_crystal_density_diffrn 3.6378
_exptl_crystal_description prism
_exptl_crystal_F_000 774.1218
_exptl_crystal_size_max 0.2
_exptl_crystal_size_mid 0.2
_exptl_crystal_size_min 0.2
_refine_diff_density_max 0.9939
_refine_diff_density_min -0.8521
_refine_diff_density_rms 0.1175
_refine_ls_d_res_high 0.8027
_refine_ls_d_res_low 5.9921
_refine_ls_extinction_expression Fc^*^=kFc[1+0.001xFc^2^\l^3^/sin(2\q)]^-1/4^
_refine_ls_goodness_of_fit_ref 1.0360
_refine_ls_hydrogen_treatment undef
_refine_ls_matrix_type full
_refine_ls_number_constraints 0
_refine_ls_number_parameters 34
_refine_ls_number_reflns 356
_refine_ls_number_restraints 0
_refine_ls_restrained_S_all 1.0360
_refine_ls_R_factor_all 0.0157
_refine_ls_R_factor_gt 0.0149
_refine_ls_shift/su_max 0.0006
_refine_ls_shift/su_mean 0.0002
_refine_ls_structure_factor_coef Fsqd
_refine_ls_weighting_details 'w=1/[\s^2^(Fo^2^)+(0.0193P)^2^+5.7428P] where P=(Fo^2^+2Fc^2^)/3'
_refine_ls_weighting_scheme calc
_refine_ls_wR_factor_gt 0.0365
_refine_ls_wR_factor_ref 0.0367
_reflns_Friedel_coverage 0.0
_reflns_limit_h_max 7
_reflns_limit_h_min 0
_reflns_limit_k_max 7
_reflns_limit_k_min 0
_reflns_limit_l_max 21
_reflns_limit_l_min -22
_reflns_number_gt 349
_reflns_number_total 356
_reflns_threshold_expression I>=2u(I)
_cod_data_source_file c8tc04710c2.cif
_cod_data_source_block a
_cod_depositor_comments
;
The following automatic conversions were performed:

data item '_exptl_absorpt_correction_type' value 'Multi-scan' was
changed to 'multi-scan' in accordance with the
/home/saulius/struct/COD-crude-data/automatic-downloads/DataCite-retrospective/RSC/depositions/lib/dictionaries/cif_core.dic
dictionary named 'cif_core.dic' version 2.4.2 last updated on
2011-04-26.

Automatic conversion script
Id: cif_fix_values 6909 2019-04-08 15:41:33Z antanas 
;
_cod_original_cell_volume 776.18(14)
_cod_original_sg_symbol_H-M 'R -3'
_cod_original_formula_sum 'Ba2 C6 Ca N6 O6'
_cod_database_code 7237523
_olex2_refinement_description
;
;
_olex2_submission_special_instructions 'No special instructions were received'

loop_
_space_group_symop_id
_space_group_symop_operation_xyz
1 x,y,z
2 -y,x-y,z
3 -x+y,-x,z
4 -x,-y,-z
5 y,-x+y,-z
6 x-y,x,-z
7 x+1/3,y+2/3,z+2/3
8 -y+1/3,x-y+2/3,z+2/3
9 -x+y+1/3,-x+2/3,z+2/3
10 -x+1/3,-y+2/3,-z+2/3
11 y+1/3,-x+y+2/3,-z+2/3
12 x-y+1/3,x+2/3,-z+2/3
13 x+2/3,y+1/3,z+1/3
14 -y+2/3,x-y+1/3,z+1/3
15 -x+y+2/3,-x+1/3,z+1/3
16 -x+2/3,-y+1/3,-z+1/3
17 y+2/3,-x+y+1/3,-z+1/3
18 x-y+2/3,x+1/3,-z+1/3

loop_
_atom_site_label
_atom_site_type_symbol
_atom_site_fract_x
_atom_site_fract_y
_atom_site_fract_z
_atom_site_U_iso_or_equiv
_atom_site_adp_type
_atom_site_occupancy
_atom_site_site_symmetry_order
_atom_site_refinement_flags_posn
_atom_site_refinement_flags_adp
_atom_site_refinement_flags_occupancy
Ba1 Ba 0.333333333333 0.666666666667 0.453585(17) 0.01461(16) Uani 1.000000 3 S T P
Ca1 Ca 0.666666666667 0.333333333333 0.333333333333 0.0121(3) Uani 1.000020 6 S T P
O1 O 0.6836(3) 0.5939(3) 0.41897(12) 0.0160(5) Uani 1.000000 1 . . .
N0aa N 1.0488(4) 0.8336(4) 0.41401(15) 0.0143(5) Uani 1.000000 1 . . .
C1 C 0.8408(5) 0.7942(5) 0.41530(16) 0.0123(6) Uani 1.000000 1 . . .

loop_
_atom_site_aniso_label
_atom_site_aniso_U_11
_atom_site_aniso_U_22
_atom_site_aniso_U_33
_atom_site_aniso_U_12
_atom_site_aniso_U_13
_atom_site_aniso_U_23
Ba1 0.00992(17) 0.00992(17) 0.0240(2) 0.00496(9) -0.000000 0.000000
Ca1 0.0113(4) 0.0113(4) 0.0137(7) 0.0056(2) -0.000000 0.000000
O1 0.0108(10) 0.0100(10) 0.0249(11) 0.0036(8) 0.0006(8) -0.0012(8)
N0aa 0.0114(12) 0.0105(12) 0.0221(13) 0.0062(10) -0.0004(10) -0.0008(10)
C1 0.0123(14) 0.0118(14) 0.0123(14) 0.0057(12) -0.0007(11) -0.0014(11)

loop_
_atom_type_symbol
_atom_type_scat_dispersion_real
_atom_type_scat_dispersion_imag
_atom_type_scat_Cromer_Mann_a1
_atom_type_scat_Cromer_Mann_a2
_atom_type_scat_Cromer_Mann_a3
_atom_type_scat_Cromer_Mann_a4
_atom_type_scat_Cromer_Mann_b1
_atom_type_scat_Cromer_Mann_b2
_atom_type_scat_Cromer_Mann_b3
_atom_type_scat_Cromer_Mann_b4
_atom_type_scat_Cromer_Mann_c
_atom_type_scat_source
_atom_type_scat_dispersion_source
C 0.00347 0.00161 2.31000 1.02000 1.58860 0.86500 20.84390 10.20750 0.56870 51.65120 0.215599998832 'International Tables Volume C Table 6.1.1.4 (pp. 500-502)' 'Henke, Gullikson and Davis, At. Data and Nucl. Data Tables, 1993, 54, 2'
N 0.00653 0.00323 12.21260 3.13220 2.01250 1.16630 0.00570 9.89330 28.99750 0.58260 -11.5290002823 'International Tables Volume C Table 6.1.1.4 (pp. 500-502)' 'Henke, Gullikson and Davis, At. Data and Nucl. Data Tables, 1993, 54, 2'
Ca 0.23320 0.31634 8.62660 7.38730 1.58990 1.02110 10.44210 0.65990 85.74840 178.43700 1.37510001659 'International Tables Volume C Table 6.1.1.4 (pp. 500-502)' 'Henke, Gullikson and Davis, At. Data and Nucl. Data Tables, 1993, 54, 2'
O 0.01158 0.00611 3.04850 2.28680 1.54630 0.86700 13.27710 5.70110 0.32390 32.90890 0.250800013542 'International Tables Volume C Table 6.1.1.4 (pp. 500-502)' 'Henke, Gullikson and Davis, At. Data and Nucl. Data Tables, 1993, 54, 2'
Ba -0.15704 2.40393 20.33610 19.29700 10.88800 2.69590 3.21600 0.27560 20.20730 167.20200 2.77309989929 'International Tables Volume C Table 6.1.1.4 (pp. 500-502)' 'Henke, Gullikson and Davis, At. Data and Nucl. Data Tables, 1993, 54, 2'

loop_
_geom_angle_atom_site_label_1
_geom_angle_atom_site_label_2
_geom_angle_atom_site_label_3
_geom_angle
_geom_angle_site_symmetry_1
_geom_angle_site_symmetry_3
O1 Ba1 O1 115.32(3) 2_665 .
O1 Ba1 O1 85.92(8) 6_556 2_665
O1 Ba1 O1 64.28(7) 5_566 4_666
O1 Ba1 O1 140.29(5) 6_556 .
O1 Ba1 O1 140.29(5) 3_565 5_566
O1 Ba1 O1 85.92(8) 5_566 .
O1 Ba1 O1 115.32(3) 3_565 2_665
O1 Ba1 O1 140.29(5) 2_665 4_666
O1 Ba1 O1 85.92(8) 3_565 4_666
O1 Ba1 O1 64.28(7) 6_556 4_666
O1 Ba1 O1 115.32(3) 3_565 .
O1 Ba1 O1 64.28(7) 6_556 5_566
N0aa Ba1 O1 150.44(7) 1_455 .
N0aa Ba1 O1 129.65(7) 2_655 5_566
N0aa Ba1 O1 46.44(7) 2_655 3_565
N0aa Ba1 O1 46.44(7) 1_455 2_665
N0aa Ba1 O1 46.44(7) 3_675 .
N0aa Ba1 O1 129.65(7) 1_455 4_666
N0aa Ba1 O1 108.50(7) 1_455 5_566
N0aa Ba1 O1 108.50(7) 3_675 4_666
N0aa Ba1 O1 68.23(7) 1_455 6_556
N0aa Ba1 O1 108.50(7) 2_655 6_556
N0aa Ba1 O1 69.92(7) 2_655 .
N0aa Ba1 O1 129.65(7) 3_675 6_556
N0aa Ba1 O1 68.23(7) 3_675 5_566
N0aa Ba1 O1 69.92(7) 3_675 2_665
N0aa Ba1 O1 69.92(7) 1_455 3_565
N0aa Ba1 O1 68.23(7) 2_655 4_666
N0aa Ba1 O1 150.44(7) 2_655 2_665
N0aa Ba1 O1 150.44(7) 3_675 3_565
N0aa Ba1 N0aa 114.11(4) 3_675 1_455
N0aa Ba1 N0aa 114.11(4) 3_675 2_655
N0aa Ba1 N0aa 114.11(4) 2_655 1_455
C1 Ba1 O1 73.92(6) . 5_566
C1 Ba1 O1 91.86(7) . 4_666
C1 Ba1 O1 137.57(7) 3_565 5_566
C1 Ba1 O1 22.69(7) 3_565 3_565
C1 Ba1 O1 22.69(7) . .
C1 Ba1 O1 137.57(7) 2_665 4_666
C1 Ba1 O1 91.86(7) 3_565 6_556
C1 Ba1 O1 91.86(7) 2_665 5_566
C1 Ba1 O1 135.94(7) 3_565 2_665
C1 Ba1 O1 93.83(7) 3_565 .
C1 Ba1 O1 93.83(7) . 2_665
C1 Ba1 O1 135.94(7) 2_665 .
C1 Ba1 O1 73.92(6) 2_665 6_556
C1 Ba1 O1 22.69(7) 2_665 2_665
C1 Ba1 O1 135.94(7) . 3_565
C1 Ba1 O1 93.83(7) 2_665 3_565
C1 Ba1 O1 73.92(6) 3_565 4_666
C1 Ba1 O1 137.57(7) . 6_556
C1 Ba1 N0aa 24.03(7) . 3_675
C1 Ba1 N0aa 92.18(7) 3_565 1_455
C1 Ba1 N0aa 24.03(7) 2_665 1_455
C1 Ba1 N0aa 136.13(7) 2_665 2_655
C1 Ba1 N0aa 136.13(7) 3_565 3_675
C1 Ba1 N0aa 24.03(7) 3_565 2_655
C1 Ba1 N0aa 92.18(7) 2_665 3_675
C1 Ba1 N0aa 136.13(7) . 1_455
C1 Ba1 N0aa 92.18(7) . 2_655
C1 Ba1 C1 115.77(3) 3_565 .
C1 Ba1 C1 115.77(3) 3_565 2_665
C1 Ba1 C1 115.77(3) 2_665 .
O1 Ca1 O1 81.92(8) 3_665 .
O1 Ca1 O1 98.08(8) 12_545 2_655
O1 Ca1 O1 180.0 12_545 3_665
O1 Ca1 O1 98.08(8) 12_545 .
O1 Ca1 O1 81.92(8) 3_665 2_655
O1 Ca1 O1 98.08(8) 11 .
O1 Ca1 O1 180.0 10_655 .
O1 Ca1 O1 81.92(8) 2_655 .
O1 Ca1 O1 98.08(8) 10_655 2_655
O1 Ca1 O1 81.92(8) 12_545 11
O1 Ca1 O1 98.08(8) 10_655 3_665
O1 Ca1 O1 81.92(8) 12_545 10_655
O1 Ca1 O1 180.0 11 2_655
O1 Ca1 O1 98.08(8) 11 3_665
O1 Ca1 O1 81.92(8) 11 10_655
Ca1 O1 Ba1 125.23(8) . .
Ca1 O1 Ba1 92.90(7) . 4_666
C1 O1 Ba1 99.40(17) . .
C1 O1 Ba1 118.34(18) . 4_666
C1 O1 Ca1 120.13(18) . .
C1 N0aa Ba1 145.1(2) . 1_655
C1 N0aa Ba1 95.71(17) 2_765 1_655
O1 C1 Ba1 57.90(15) . .
N0aa C1 Ba1 60.26(15) 3_675 .
N0aa C1 Ba1 168.4(2) . .
N0aa C1 O1 117.1(3) 3_675 .
N0aa C1 O1 118.5(3) . .

loop_
_geom_bond_atom_site_label_1
_geom_bond_atom_site_label_2
_geom_bond_distance
_geom_bond_site_symmetry_2
Ba1 O1 2.835(2) .
Ba1 O1 2.835(2) 3_565
Ba1 O1 2.835(2) 2_665
Ba1 O1 2.903(2) 4_666
Ba1 O1 2.903(2) 5_566
Ba1 O1 2.903(2) 6_556
Ba1 N0aa 2.881(2) 2_655
Ba1 N0aa 2.881(2) 1_455
Ba1 N0aa 2.881(2) 3_675
Ba1 C1 3.301(3) .
Ba1 C1 3.301(3) 2_665
Ba1 C1 3.301(3) 3_565
Ca1 O1 2.356(2) .
Ca1 O1 2.356(2) 11
Ca1 O1 2.356(2) 2_655
Ca1 O1 2.356(2) 12_545
Ca1 O1 2.356(2) 10_655
Ca1 O1 2.356(2) 3_665
O1 C1 1.291(4) .
N0aa C1 1.351(4) .
N0aa C1 1.351(4) 2_765
